data_2019185
loop_
_publ_author_name
'Sridhar, Balasubramanian'
'Nanubolu, Jagadeesh Babu'
'Ravikumar, Krishnan'

_publ_section_title
;
 Solvent-mediated pseudo-quadruple hydrogen-bond motifs in three
 lamotrigine--carboxylic acid complexes
;
_journal_coeditor_code LG3120
_journal_issue 10
_journal_name_full 'Acta Crystallographica Section C'
_journal_page_first 1164
_journal_page_last 1169
_journal_paper_doi 10.1107/S0108270113023573
_journal_volume 69
_journal_year 2013
_chemical_formula_iupac 'C9 H7.54 Cl2 N5 + , C7 H4.46 I O2 - , C3 H7 N O'
_chemical_formula_moiety 'C9 H7.54 Cl2 N5 +, C7 H4.46 I O2 -, C3 H7 N O'
_chemical_formula_sum 'C19 H19 Cl2 I N6 O3'
_chemical_formula_weight 577.20
_chemical_name_common
;
Lamotriginium 4-iodobenzoate <i>N</i>,<i>N</i>-dimethylformamide monosolvate
;
_chemical_name_systematic
;
3,5-Diamino-6-(2,3-dichlorophenyl)-1,2,4-triazin-2-ium
4-iodobenzoate <i>N</i>,<i>N</i>-dimethylformamide monosolvate
;
_space_group_IT_number 14
_symmetry_cell_setting monoclinic
_symmetry_space_group_name_Hall '-P 2yn'
_symmetry_space_group_name_H-M 'P 1 21/n 1'
_atom_sites_solution_hydrogens geom
_atom_sites_solution_primary direct
_atom_sites_solution_secondary difmap
_audit_creation_method SHELXL97
_cell_angle_alpha 90.00
_cell_angle_beta 108.6180(10)
_cell_angle_gamma 90.00
_cell_formula_units_Z 4
_cell_length_a 9.7282(6)
_cell_length_b 24.9148(16)
_cell_length_c 10.0307(6)
_cell_measurement_reflns_used 6634
_cell_measurement_temperature 294(2)
_cell_measurement_theta_max 27.87
_cell_measurement_theta_min 2.36
_cell_volume 2304.0(2)
_computing_cell_refinement 'SAINT (Bruker, 2001)'
_computing_data_collection 'SMART (Bruker, 2001)'
_computing_data_reduction 'SAINT (Bruker, 2001)'
_computing_molecular_graphics 'DIAMOND (Brandenburg & Putz, 2005)'
_computing_publication_material 'SHELXL97 (Sheldrick, 2008)'
_computing_structure_refinement 'SHELXL97 (Sheldrick, 2008)'
_computing_structure_solution 'SHELXS97 (Sheldrick, 2008)'
_diffrn_ambient_temperature 294(2)
_diffrn_measured_fraction_theta_full 1.000
_diffrn_measured_fraction_theta_max 0.986
_diffrn_measurement_device 'Bruker SMART APEX CCD area-detector'
_diffrn_measurement_device_type 'Bruker SMART APEX CCD area-detector'
_diffrn_measurement_method \w
_diffrn_radiation_monochromator graphite
_diffrn_radiation_source 'fine-focus sealed tube'
_diffrn_radiation_type MoK\a
_diffrn_radiation_wavelength 0.71073
_diffrn_reflns_av_R_equivalents 0.0232
_diffrn_reflns_av_sigmaI/netI 0.0175
_diffrn_reflns_limit_h_max 12
_diffrn_reflns_limit_h_min -12
_diffrn_reflns_limit_k_max 32
_diffrn_reflns_limit_k_min -32
_diffrn_reflns_limit_l_max 13
_diffrn_reflns_limit_l_min -13
_diffrn_reflns_number 26643
_diffrn_reflns_theta_full 25.00
_diffrn_reflns_theta_max 28.00
_diffrn_reflns_theta_min 1.63
_diffrn_standards_number 0
_exptl_absorpt_coefficient_mu 1.655
_exptl_absorpt_correction_T_max 0.89
_exptl_absorpt_correction_T_min 0.75
_exptl_absorpt_correction_type multi-scan
_exptl_absorpt_process_details '(SADABS; Bruker,2001)'
_exptl_crystal_colour colourless
_exptl_crystal_density_diffrn 1.664
_exptl_crystal_density_method 'not measured'
_exptl_crystal_description block
_exptl_crystal_F_000 1144
_exptl_crystal_size_max 0.15
_exptl_crystal_size_mid 0.13
_exptl_crystal_size_min 0.06
_refine_diff_density_max 0.676
_refine_diff_density_min -0.270
_refine_ls_extinction_method none
_refine_ls_goodness_of_fit_ref 1.021
_refine_ls_hydrogen_treatment mixed
_refine_ls_matrix_type full
_refine_ls_number_parameters 308
_refine_ls_number_reflns 5481
_refine_ls_number_restraints 2
_refine_ls_restrained_S_all 1.021
_refine_ls_R_factor_all 0.0348
_refine_ls_R_factor_gt 0.0293
_refine_ls_shift/su_max 0.003
_refine_ls_shift/su_mean 0.000
_refine_ls_structure_factor_coef Fsqd
_refine_ls_weighting_details 'calc w=1/[\s^2^(Fo^2^)+(0.0403P)^2^+0.9467P] where P=(Fo^2^+2Fc^2^)/3'
_refine_ls_weighting_scheme calc
_refine_ls_wR_factor_gt 0.0734
_refine_ls_wR_factor_ref 0.0766
_reflns_number_gt 4776
_reflns_number_total 5481
_reflns_threshold_expression I>2\s(I)
_cod_data_source_file lg3120.cif
_cod_data_source_block I
_cod_original_sg_symbol_H-M 'P 21/n'
_cod_database_code 2019185

loop_
_symmetry_equiv_pos_as_xyz
'x, y, z'
'-x+1/2, y+1/2, -z+1/2'
'-x, -y, -z'
'x-1/2, -y-1/2, z-1/2'

loop_
_atom_site_type_symbol
_atom_site_label
_atom_site_fract_x
_atom_site_fract_y
_atom_site_fract_z
_atom_site_U_iso_or_equiv
_atom_site_adp_type
_atom_site_calc_flag
_atom_site_refinement_flags
_atom_site_occupancy
_atom_site_symmetry_multiplicity
_atom_site_disorder_assembly
_atom_site_disorder_group
C C1 0.3147(2) 0.13181(7) 0.7443(2) 0.0365(4) Uani d . 1 1 . .
C C2 0.2379(2) 0.17959(8) 0.7303(2) 0.0409(4) Uani d . 1 1 . .
C C3 0.2641(2) 0.21473(8) 0.8426(2) 0.0461(5) Uani d . 1 1 . .
C C4 0.3663(2) 0.20241(9) 0.9697(2) 0.0490(5) Uani d . 1 1 . .
H H4 0.3835 0.2260 1.0452 0.059 Uiso calc R 1 1 . .
C C5 0.4428(3) 0.15511(10) 0.9846(2) 0.0539(5) Uani d . 1 1 . .
H H5 0.5116 0.1467 1.0705 0.065 Uiso calc R 1 1 . .
C C6 0.4180(2) 0.11988(9) 0.8725(2) 0.0472(5) Uani d . 1 1 . .
H H6 0.4708 0.0882 0.8831 0.057 Uiso calc R 1 1 . .
C C7 0.2945(2) 0.09466(7) 0.6235(2) 0.0358(4) Uani d . 1 1 . .
C C8 0.28278(19) 0.02356(7) 0.42351(19) 0.0353(4) Uani d . 1 1 . .
C C9 0.17929(19) 0.05547(7) 0.58142(18) 0.0346(4) Uani d . 1 1 . .
N N1 0.39026(19) 0.09786(7) 0.55866(19) 0.0417(4) Uani d . 1 1 . .
N N2 0.38318(18) 0.06259(7) 0.45538(18) 0.0429(4) Uani d . 1 1 . .
H H2N 0.4437 0.0650 0.4091 0.052 Uiso calc PR 0.56(4) 1 . .
N N3 0.2883(2) -0.01182(8) 0.3265(2) 0.0457(4) Uani d . 1 1 . .
H H3N 0.354(3) -0.0084(9) 0.292(3) 0.046(6) Uiso d . 1 1 . .
H H4N 0.235(3) -0.0400(10) 0.314(2) 0.048(6) Uiso d . 1 1 . .
N N4 0.17765(16) 0.01954(6) 0.48332(16) 0.0360(3) Uani d . 1 1 . .
N N5 0.07420(19) 0.05487(8) 0.6386(2) 0.0452(4) Uani d . 1 1 . .
H H5N 0.004(3) 0.0341(10) 0.606(3) 0.049(7) Uiso d . 1 1 . .
H H6N 0.071(3) 0.0783(11) 0.697(3) 0.055(7) Uiso d . 1 1 . .
Cl Cl1 0.11138(9) 0.19507(3) 0.56986(6) 0.07010(19) Uani d . 1 1 . .
Cl Cl2 0.17244(10) 0.27526(3) 0.82541(8) 0.0804(2) Uani d . 1 1 . .
C C10 0.6014(2) 0.05019(8) 0.2597(2) 0.0401(4) Uani d . 1 1 . .
C C11 0.7303(2) 0.06249(8) 0.2133(2) 0.0380(4) Uani d . 1 1 . .
C C12 0.8372(2) 0.09754(9) 0.2912(2) 0.0456(5) Uani d . 1 1 . .
H H12 0.8278 0.1136 0.3715 0.055 Uiso calc R 1 1 . .
C C13 0.9571(2) 0.10863(9) 0.2505(2) 0.0486(5) Uani d . 1 1 . .
H H13 1.0291 0.1316 0.3038 0.058 Uiso calc R 1 1 . .
C C14 0.9691(2) 0.08530(9) 0.1299(2) 0.0436(4) Uani d . 1 1 . .
C C15 0.8646(2) 0.05050(9) 0.0507(2) 0.0485(5) Uani d . 1 1 . .
H H15 0.8739 0.0350 -0.0303 0.058 Uiso calc R 1 1 . .
C C16 0.7449(2) 0.03881(9) 0.0933(2) 0.0455(4) Uani d . 1 1 . .
H H16 0.6745 0.0150 0.0412 0.055 Uiso calc R 1 1 . .
O O1 0.57969(18) 0.08384(7) 0.34716(19) 0.0568(4) Uani d . 1 1 . .
H H1O 0.5118 0.0736 0.3723 0.085 Uiso calc PR 0.44(4) 1 . .
O O2 0.52634(17) 0.01037(6) 0.21442(18) 0.0539(4) Uani d . 1 1 . .
I I1 1.151363(16) 0.103707(7) 0.069786(17) 0.05740(7) Uani d . 1 1 . .
C C17 -0.2545(3) 0.14805(10) 0.6744(3) 0.0594(6) Uani d . 1 1 A .
H H17 -0.3222 0.1388 0.5887 0.071 Uiso calc R 1 1 . .
C C18 -0.4063(3) 0.22452(13) 0.6751(4) 0.0835(9) Uani d . 1 1 A .
H H18A -0.4204 0.2473 0.7468 0.125 Uiso calc R 1 1 . .
H H18B -0.4889 0.2015 0.6391 0.125 Uiso calc R 1 1 . .
H H18C -0.3950 0.2462 0.6002 0.125 Uiso calc R 1 1 . .
C C19 -0.198(3) 0.2035(9) 0.8804(18) 0.096(5) Uani d PD 0.56(5) 1 A 1
H H19A -0.2286 0.2373 0.9069 0.144 Uiso calc PR 0.56(5) 1 A 1
H H19B -0.0958 0.2050 0.8924 0.144 Uiso calc PR 0.56(5) 1 A 1
H H19C -0.2156 0.1755 0.9386 0.144 Uiso calc PR 0.56(5) 1 A 1
C C191 -0.161(2) 0.2162(13) 0.850(3) 0.094(6) Uani d PD 0.44(5) 1 A 2
H H19D -0.1955 0.2482 0.8815 0.141 Uiso calc PR 0.44(5) 1 A 2
H H19E -0.0807 0.2250 0.8173 0.141 Uiso calc PR 0.44(5) 1 A 2
H H19F -0.1295 0.1911 0.9259 0.141 Uiso calc PR 0.44(5) 1 A 2
N N6 -0.2777(2) 0.19234(8) 0.7341(2) 0.0600(5) Uani d D 1 1 . .
O O3 -0.1507(2) 0.11761(8) 0.7219(2) 0.0726(5) Uani d . 1 1 . .

loop_
_atom_site_aniso_label
_atom_site_aniso_U_11
_atom_site_aniso_U_22
_atom_site_aniso_U_33
_atom_site_aniso_U_12
_atom_site_aniso_U_13
_atom_site_aniso_U_23
C1 0.0356(9) 0.0361(9) 0.0405(9) -0.0064(7) 0.0159(7) -0.0043(7)
C2 0.0466(10) 0.0393(10) 0.0373(9) -0.0029(8) 0.0141(8) -0.0024(8)
C3 0.0578(12) 0.0356(10) 0.0494(11) -0.0053(9) 0.0234(10) -0.0056(8)
C4 0.0564(12) 0.0491(12) 0.0440(10) -0.0179(10) 0.0193(9) -0.0139(9)
C5 0.0497(12) 0.0621(14) 0.0429(11) -0.0071(10) 0.0048(9) -0.0066(10)
C6 0.0421(11) 0.0474(11) 0.0483(11) 0.0003(9) 0.0090(9) -0.0046(9)
C7 0.0332(9) 0.0353(9) 0.0400(9) -0.0003(7) 0.0134(7) -0.0024(7)
C8 0.0338(9) 0.0365(9) 0.0365(9) 0.0020(7) 0.0123(7) -0.0007(7)
C9 0.0321(8) 0.0353(9) 0.0373(9) 0.0004(7) 0.0125(7) -0.0012(7)
N1 0.0395(8) 0.0433(9) 0.0464(9) -0.0063(7) 0.0196(7) -0.0074(7)
N2 0.0414(8) 0.0470(9) 0.0478(9) -0.0074(7) 0.0246(7) -0.0093(7)
N3 0.0504(10) 0.0459(10) 0.0484(10) -0.0048(8) 0.0265(8) -0.0107(8)
N4 0.0327(7) 0.0367(8) 0.0400(8) -0.0023(6) 0.0136(6) -0.0043(6)
N5 0.0395(9) 0.0487(10) 0.0539(10) -0.0103(8) 0.0242(8) -0.0172(8)
Cl1 0.0912(5) 0.0593(4) 0.0462(3) 0.0271(3) 0.0028(3) -0.0027(2)
Cl2 0.1204(6) 0.0464(3) 0.0722(4) 0.0197(4) 0.0278(4) -0.0118(3)
C10 0.0387(9) 0.0442(10) 0.0402(10) 0.0017(8) 0.0166(8) 0.0024(8)
C11 0.0384(9) 0.0404(9) 0.0377(9) 0.0037(7) 0.0158(8) 0.0032(7)
C12 0.0474(11) 0.0517(12) 0.0423(10) -0.0032(9) 0.0208(9) -0.0069(8)
C13 0.0447(11) 0.0545(12) 0.0491(12) -0.0094(9) 0.0186(9) -0.0079(9)
C14 0.0398(10) 0.0521(11) 0.0434(10) 0.0015(9) 0.0195(8) 0.0074(9)
C15 0.0503(11) 0.0602(13) 0.0404(10) -0.0018(10) 0.0222(9) -0.0064(9)
C16 0.0433(10) 0.0516(11) 0.0434(10) -0.0048(9) 0.0165(8) -0.0060(9)
O1 0.0572(9) 0.0596(9) 0.0690(10) -0.0144(8) 0.0419(8) -0.0193(8)
O2 0.0514(9) 0.0559(9) 0.0635(10) -0.0119(7) 0.0309(7) -0.0145(7)
I1 0.04684(10) 0.07118(12) 0.06239(11) -0.00173(6) 0.02899(8) 0.01100(7)
C17 0.0579(14) 0.0563(14) 0.0642(15) -0.0083(11) 0.0198(11) -0.0072(11)
C18 0.0695(18) 0.0683(18) 0.113(3) 0.0130(14) 0.0292(18) 0.0150(17)
C19 0.084(9) 0.083(7) 0.100(7) 0.015(6) 0.000(6) -0.030(5)
C191 0.071(7) 0.107(12) 0.093(9) -0.005(6) 0.009(5) -0.046(9)
N6 0.0535(11) 0.0529(11) 0.0714(13) 0.0014(9) 0.0170(10) -0.0075(10)
O3 0.0620(11) 0.0605(10) 0.0948(15) 0.0046(9) 0.0242(10) -0.0171(10)

loop_
_atom_type_symbol
_atom_type_description
_atom_type_scat_dispersion_real
_atom_type_scat_dispersion_imag
_atom_type_scat_source
C C 0.0033 0.0016 'International Tables Vol C Tables 4.2.6.8 and 6.1.1.4'
H H 0.0000 0.0000 'International Tables Vol C Tables 4.2.6.8 and 6.1.1.4'
N N 0.0061 0.0033 'International Tables Vol C Tables 4.2.6.8 and 6.1.1.4'
O O 0.0106 0.0060 'International Tables Vol C Tables 4.2.6.8 and 6.1.1.4'
Cl Cl 0.1484 0.1585 'International Tables Vol C Tables 4.2.6.8 and 6.1.1.4'
I I -0.4742 1.8119 'International Tables Vol C Tables 4.2.6.8 and 6.1.1.4'

loop_
_geom_angle_atom_site_label_1
_geom_angle_atom_site_label_2
_geom_angle_atom_site_label_3
_geom_angle
C2 C1 C6 118.98(18)
C2 C1 C7 121.64(17)
C6 C1 C7 119.30(18)
C3 C2 C1 120.43(19)
C3 C2 Cl1 120.50(16)
C1 C2 Cl1 119.06(15)
C4 C3 C2 120.2(2)
C4 C3 Cl2 118.84(16)
C2 C3 Cl2 120.95(17)
C5 C4 C3 119.8(2)
C5 C4 H4 120.1
C3 C4 H4 120.1
C4 C5 C6 120.4(2)
C4 C5 H5 119.8
C6 C5 H5 119.8
C5 C6 C1 120.2(2)
C5 C6 H6 119.9
C1 C6 H6 119.9
N1 C7 C9 120.61(17)
N1 C7 C1 116.18(16)
C9 C7 C1 123.18(16)
N3 C8 N2 117.32(18)
N3 C8 N4 119.52(18)
N2 C8 N4 123.15(17)
N5 C9 N4 119.08(17)
N5 C9 C7 121.08(17)
N4 C9 C7 119.84(16)
C7 N1 N2 118.56(16)
C8 N2 N1 120.78(16)
C8 N2 H2N 119.6
N1 N2 H2N 119.6
C8 N3 H3N 117.3(17)
C8 N3 H4N 118.9(16)
H3N N3 H4N 123(2)
C9 N4 C8 116.75(16)
C9 N5 H5N 118.9(17)
C9 N5 H6N 120.5(18)
H5N N5 H6N 120(2)
O2 C10 O1 124.99(18)
O2 C10 C11 120.44(17)
O1 C10 C11 114.57(17)
C16 C11 C12 119.30(18)
C16 C11 C10 120.55(18)
C12 C11 C10 120.15(18)
C13 C12 C11 120.62(19)
C13 C12 H12 119.7
C11 C12 H12 119.7
C14 C13 C12 119.4(2)
C14 C13 H13 120.3
C12 C13 H13 120.3
C15 C14 C13 121.14(19)
C15 C14 I1 120.47(15)
C13 C14 I1 118.38(16)
C14 C15 C16 119.29(19)
C14 C15 H15 120.4
C16 C15 H15 120.4
C11 C16 C15 120.26(19)
C11 C16 H16 119.9
C15 C16 H16 119.9
C10 O1 H1O 109.5
O3 C17 N6 125.6(3)
O3 C17 H17 117.2
N6 C17 H17 117.2
N6 C18 H18A 109.5
N6 C18 H18B 109.5
H18A C18 H18B 109.5
N6 C18 H18C 109.5
H18A C18 H18C 109.5
H18B C18 H18C 109.5
N6 C19 H19A 109.5
N6 C19 H19B 109.5
H19A C19 H19B 109.5
N6 C19 H19C 109.5
H19A C19 H19C 109.5
H19B C19 H19C 109.5
N6 C191 H19D 109.5
N6 C191 H19E 109.5
H19D C191 H19E 109.5
N6 C191 H19F 109.5
H19D C191 H19F 109.5
H19E C191 H19F 109.5
C17 N6 C18 122.3(3)
C17 N6 C19 120.5(7)
C18 N6 C19 115.1(8)
C17 N6 C191 120.0(10)
C18 N6 C191 116.8(11)

loop_
_geom_bond_atom_site_label_1
_geom_bond_atom_site_label_2
_geom_bond_distance
C1 C2 1.388(3)
C1 C6 1.388(3)
C1 C7 1.487(3)
C2 C3 1.385(3)
C2 Cl1 1.729(2)
C3 C4 1.378(3)
C3 Cl2 1.732(2)
C4 C5 1.376(3)
C4 H4 0.9300
C5 C6 1.386(3)
C5 H5 0.9300
C6 H6 0.9300
C7 N1 1.298(3)
C7 C9 1.444(3)
C8 N3 1.327(2)
C8 N2 1.343(3)
C8 N4 1.345(2)
C9 N5 1.322(2)
C9 N4 1.327(2)
N1 N2 1.343(2)
N2 H2N 0.8600
N3 H3N 0.82(3)
N3 H4N 0.86(3)
N5 H5N 0.83(3)
N5 H6N 0.83(3)
C10 O2 1.230(2)
C10 O1 1.279(2)
C10 C11 1.502(3)
C11 C16 1.388(3)
C11 C12 1.391(3)
C12 C13 1.382(3)
C12 H12 0.9300
C13 C14 1.380(3)
C13 H13 0.9300
C14 C15 1.378(3)
C14 I1 2.098(2)
C15 C16 1.393(3)
C15 H15 0.9300
C16 H16 0.9300
O1 H1O 0.8200
C17 O3 1.231(3)
C17 N6 1.309(3)
C17 H17 0.9300
C18 N6 1.444(3)
C18 H18A 0.9600
C18 H18B 0.9600
C18 H18C 0.9600
C19 N6 1.451(12)
C19 H19A 0.9600
C19 H19B 0.9600
C19 H19C 0.9600
C191 N6 1.466(13)
C191 H19D 0.9600
C191 H19E 0.9600
C191 H19F 0.9600

loop_
_geom_hbond_atom_site_label_D
_geom_hbond_atom_site_label_H
_geom_hbond_atom_site_label_A
_geom_hbond_site_symmetry_A
_geom_hbond_distance_DH
_geom_hbond_distance_HA
_geom_hbond_distance_DA
_geom_hbond_angle_DHA
N2 H2N O1 . 0.86 1.70 2.537(2) 166
N3 H3N O2 . 0.82(3) 2.11(3) 2.931(3) 173(2)
N3 H4N O3 3_556 0.86(3) 2.09(3) 2.926(3) 166(2)
N5 H5N N4 3_556 0.83(3) 2.17(3) 3.004(2) 179(2)
N5 H6N O3 . 0.83(3) 2.45(3) 3.016(3) 126(2)
O1 H1O N2 . 0.82 1.73 2.537(2) 167
O1 H1O N1 . 0.82 2.58 3.243(2) 139

loop_
_geom_torsion_atom_site_label_1
_geom_torsion_atom_site_label_2
_geom_torsion_atom_site_label_3
_geom_torsion_atom_site_label_4
_geom_torsion
C6 C1 C2 C3 -0.1(3)
C7 C1 C2 C3 -176.74(18)
C6 C1 C2 Cl1 178.90(16)
C7 C1 C2 Cl1 2.3(3)
C1 C2 C3 C4 -0.3(3)
Cl1 C2 C3 C4 -179.28(17)
C1 C2 C3 Cl2 178.37(15)
Cl1 C2 C3 Cl2 -0.6(3)
C2 C3 C4 C5 0.2(3)
Cl2 C3 C4 C5 -178.44(18)
C3 C4 C5 C6 0.2(4)
C4 C5 C6 C1 -0.6(4)
C2 C1 C6 C5 0.5(3)
C7 C1 C6 C5 177.3(2)
C2 C1 C7 N1 98.6(2)
C6 C1 C7 N1 -78.1(2)
C2 C1 C7 C9 -83.6(2)
C6 C1 C7 C9 99.7(2)
N1 C7 C9 N5 -174.13(19)
C1 C7 C9 N5 8.2(3)
N1 C7 C9 N4 5.5(3)
C1 C7 C9 N4 -172.20(17)
C9 C7 N1 N2 -2.6(3)
C1 C7 N1 N2 175.25(17)
N3 C8 N2 N1 -175.78(18)
N4 C8 N2 N1 5.3(3)
C7 N1 N2 C8 -2.5(3)
N5 C9 N4 C8 176.74(18)
C7 C9 N4 C8 -2.9(3)
N3 C8 N4 C9 178.80(18)
N2 C8 N4 C9 -2.3(3)
O2 C10 C11 C16 17.6(3)
O1 C10 C11 C16 -162.6(2)
O2 C10 C11 C12 -161.9(2)
O1 C10 C11 C12 17.9(3)
C16 C11 C12 C13 -0.3(3)
C10 C11 C12 C13 179.2(2)
C11 C12 C13 C14 1.1(3)
C12 C13 C14 C15 -1.0(3)
C12 C13 C14 I1 179.31(17)
C13 C14 C15 C16 0.1(3)
I1 C14 C15 C16 179.75(17)
C12 C11 C16 C15 -0.7(3)
C10 C11 C16 C15 179.83(19)
C14 C15 C16 C11 0.8(3)
O3 C17 N6 C18 -176.8(3)
O3 C17 N6 C19 -14.2(18)
O3 C17 N6 C191 14.7(19)
